data_3000567
loop_
_publ_author_name
ABanerjee

_publ_section_title
;
 ?
;
_journal_name_full 'To be published in Journal of Materials Chemistry C'
_chemical_formula_sum 'Co O4 Sb2'
_space_group_name_Hall '-P 4c 2ab'
_space_group_name_H-M_alt 'P 42/m b c'
_cell_angle_alpha 90
_cell_angle_beta 90
_cell_angle_gamma 90
_cell_length_a 8.4914(3)
_cell_length_b 8.4914(3)
_cell_length_c 5.9435(2)
_cell_measurement_temperature 293
_cell_volume 428.55(3)
_diffrn_ambient_temperature 293
_diffrn_radiation_probe x-ray
_diffrn_radiation_wavelength 1.540593
_refine_ls_goodness_of_fit_all 1.1579
_refine_ls_R_factor_all 0.0485
_refine_ls_R_factor_gt 0.0421
_refine_ls_wR_factor_all 0.0484
_refine_ls_wR_factor_gt 0.0481
_cod_database_code 3000567
_cod_hold_until_date 2025-04-12
_cod_depositor_requested_release_date 2025-04-12

loop_
_atom_site_label
_atom_site_fract_x
_atom_site_fract_y
_atom_site_fract_z
? ? ? ?
